data_4342473
loop_
_publ_author_name
'Carpenter, Alex E.'
'Mokhtarzadeh, Charles C.'
'Ripatti, Donald S.'
'Havrylyuk, Irena'
'Kamezawa, Ryo'
'Moore, Curtis E.'
'Rheingold, Arnold L.'
'Figueroa, Joshua S.'

_publ_section_title
;
 Comparative measure of the electronic influence of highly substituted
 aryl isocyanides.
;
_journal_issue 6
_journal_name_full 'Inorganic chemistry'
_journal_page_first 2936
_journal_page_last 2944
_journal_paper_doi 10.1021/ic5030845
_journal_volume 54
_journal_year 2015
_chemical_formula_moiety 'C31 H27 Cr N O5'
_chemical_formula_sum 'C31 H27 Cr N O5'
_chemical_formula_weight 545.53
_chemical_melting_point ?
_chemical_name_common Cr(CO)5(pMeCNArMes2)
_space_group_crystal_system monoclinic
_space_group_IT_number 14
_space_group_name_Hall '-P 2ybc'
_space_group_name_H-M_alt 'P 1 21/c 1'
_symmetry_space_group_name_Hall '-P 2ybc'
_symmetry_space_group_name_H-M 'P 1 21/c 1'
_atom_sites_solution_hydrogens geom
_audit_creation_date 2014-11-21
_audit_creation_method
; 
Olex2 1.2-beta 
(compiled 2014.11.21 svn.r3092 for OlexSys, GUI svn.r4949) 
;
_cell_angle_alpha 90
_cell_angle_beta 95.2560(10)
_cell_angle_gamma 90
_cell_formula_units_Z 4
_cell_length_a 11.4647(7)
_cell_length_b 19.4477(11)
_cell_length_c 12.6957(8)
_cell_measurement_reflns_used 9824
_cell_measurement_temperature 100
_cell_measurement_theta_max 25.35
_cell_measurement_theta_min 2.52
_cell_volume 2818.8(3)
_computing_cell_refinement 'SAINT v8.34A (Bruker, 2013)'
_computing_data_collection 'APEX2 v2013.6-2 (Bruker, 2013)'
_computing_data_reduction 'SAINT v8.34A (Bruker, 2013)'
_computing_molecular_graphics 'Olex2 (Dolomanov et al., 2009)'
_computing_publication_material 'Olex2 (Dolomanov et al., 2009)'
_computing_structure_refinement 'XL (Sheldrick, 2008)'
_computing_structure_solution 'ShelXT (Sheldrick, 2008)'
_diffrn_ambient_temperature 100
_diffrn_detector 'Bruker APEX-II CCD'
_diffrn_detector_area_resol_mean 7.9
_diffrn_detector_type 'CCD Area Detector'
_diffrn_measured_fraction_theta_full 1.000
_diffrn_measured_fraction_theta_max 0.999
_diffrn_measurement_device 'Kappa Four-Circle Diffractometer'
_diffrn_measurement_device_type 'Bruker APEX-II CCD'
_diffrn_measurement_method '\f and \w scans'
_diffrn_radiation_monochromator graphite
_diffrn_radiation_probe x-ray
_diffrn_radiation_type MoK\a
_diffrn_radiation_wavelength 0.71073
_diffrn_reflns_av_R_equivalents 0.0219
_diffrn_reflns_av_unetI/netI 0.0131
_diffrn_reflns_Laue_measured_fraction_full 1.000
_diffrn_reflns_Laue_measured_fraction_max 0.999
_diffrn_reflns_limit_h_max 13
_diffrn_reflns_limit_h_min -13
_diffrn_reflns_limit_k_max 23
_diffrn_reflns_limit_k_min -23
_diffrn_reflns_limit_l_max 15
_diffrn_reflns_limit_l_min -15
_diffrn_reflns_number 36158
_diffrn_reflns_point_group_measured_fraction_full 1.000
_diffrn_reflns_point_group_measured_fraction_max 0.999
_diffrn_reflns_theta_full 25.000
_diffrn_reflns_theta_max 25.355
_diffrn_reflns_theta_min 1.784
_diffrn_source 'Micro Focus Rotating Anode'
_diffrn_source_type 'Bruker TXS'
_diffrn_standards_number 0
_exptl_absorpt_coefficient_mu 0.445
_exptl_absorpt_correction_T_max 0.7452
_exptl_absorpt_correction_T_min 0.6680
_exptl_absorpt_correction_type multi-scan
_exptl_absorpt_process_details
; 
SADABS-2008/1 (Bruker,2008) was used for absorption correction. 
wR2(int) was 0.0616 before and 0.0394 after correction. 
The Ratio of minimum to maximum transmission is 0.8964. 
The \l/2 correction factor is 0.0015. 
;
_exptl_crystal_colour 'clear colourless'
_exptl_crystal_colour_lustre clear
_exptl_crystal_colour_primary colourless
_exptl_crystal_density_diffrn 1.286
_exptl_crystal_density_meas ?
_exptl_crystal_density_method 'not measured'
_exptl_crystal_description block
_exptl_crystal_F_000 1136
_exptl_crystal_size_max 0.2
_exptl_crystal_size_mid 0.2
_exptl_crystal_size_min 0.2
_refine_diff_density_max 0.293
_refine_diff_density_min -0.383
_refine_diff_density_rms 0.044
_refine_ls_extinction_method none
_refine_ls_goodness_of_fit_ref 1.033
_refine_ls_hydrogen_treatment constr
_refine_ls_matrix_type full
_refine_ls_number_parameters 350
_refine_ls_number_reflns 5167
_refine_ls_number_restraints 0
_refine_ls_restrained_S_all 1.033
_refine_ls_R_factor_all 0.0351
_refine_ls_R_factor_gt 0.0322
_refine_ls_shift/su_max 0.001
_refine_ls_shift/su_mean 0.000
_refine_ls_structure_factor_coef Fsqd
_refine_ls_weighting_details 'w=1/[\s^2^(Fo^2^)+(0.0442P)^2^+1.9394P] where P=(Fo^2^+2Fc^2^)/3'
_refine_ls_weighting_scheme calc
_refine_ls_wR_factor_gt 0.0882
_refine_ls_wR_factor_ref 0.0912
_reflns_Friedel_coverage 0.000
_reflns_number_gt 4765
_reflns_number_total 5167
_reflns_threshold_expression 'I > 2\s(I)'
_cod_data_source_file ic5030845_si_002.cif
_cod_data_source_block jfig466
_cod_depositor_comments
;
The following automatic conversions were performed:

'_chemical_melting_point' value 'not measured' was changed to '?' -
the value is undefined or not given.

'_diffrn_radiation_probe' value 'X-ray' changed to 'x-ray' according
to
/usr/data/users/saulius/crontab/automatic-downloads/rss-feeds/ACS/lib/dictionaries/cif_core.dic
dictionary named 'cif_core.dic' version 2.4.2 from 2011-04-26.

'_exptl_crystal_density_meas' value 'not measured' was changed to '?'
- the value is perceived as not measured.

Automatic conversion script
Id: cif_fix_values 3008 2015-01-20 13:52:24Z robertas 

 Adding full bibliography for 4342470--4342481.cif.
;
_cod_database_code 4342473
_shelxl_version_number 2014/6
_shelx_space_group_comment
; 
The symmetry employed for this shelxl refinement is uniquely defined 
by the following loop, which should always be used as a source of 
symmetry information in preference to the above space-group names. 
They are only intended as comments. 
;
_olex2_refinement_description
; 
1. Fixed Uiso 
 At 1.2 times of: 
  All C(H) groups 
 At 1.5 times of: 
  All C(H,H,H) groups 
2.a Aromatic/amide H refined with riding coordinates: 
 C9(H9), C12(H12), C17(H17), C20(H20), C26(H26), C29(H29) 
2.b Idealised Me refined as rotating group: 
 C11(H11A,H11B,H11C), C16(H16A,H16B,H16C), C19(H19A,H19B,H19C), C22(H22A,H22B, 
 H22C), C25(H25A,H25B,H25C), C28(H28A,H28B,H28C), C31(H31A,H31B,H31C) 
;
_olex2_submission_special_instructions 'No special instructions were received'

loop_
_space_group_symop_operation_xyz
'x, y, z'
'-x, y+1/2, -z+1/2'
'-x, -y, -z'
'x, -y-1/2, z-1/2'

loop_
_atom_site_label
_atom_site_type_symbol
_atom_site_fract_x
_atom_site_fract_y
_atom_site_fract_z
_atom_site_U_iso_or_equiv
_atom_site_adp_type
_atom_site_occupancy
_atom_site_site_symmetry_order
_atom_site_calc_flag
_atom_site_refinement_flags_posn
Cr1 Cr 0.51540(2) 0.69238(2) 0.75831(2) 0.01997(9) Uani 1 1 d .
O1 O 0.25184(11) 0.69531(7) 0.70520(11) 0.0397(3) Uani 1 1 d .
O2 O 0.49557(12) 0.79246(7) 0.93997(9) 0.0334(3) Uani 1 1 d .
O3 O 0.54274(12) 0.81655(6) 0.61554(10) 0.0358(3) Uani 1 1 d .
O4 O 0.53472(11) 0.58252(6) 0.58894(9) 0.0317(3) Uani 1 1 d .
O5 O 0.49407(11) 0.57367(7) 0.91241(10) 0.0350(3) Uani 1 1 d .
N1 N 0.78833(12) 0.69282(6) 0.80852(10) 0.0205(3) Uani 1 1 d .
C1 C 0.35168(15) 0.69411(9) 0.72604(13) 0.0268(4) Uani 1 1 d .
C2 C 0.50383(14) 0.75510(9) 0.87140(13) 0.0246(3) Uani 1 1 d .
C3 C 0.53228(14) 0.76932(9) 0.66659(12) 0.0245(3) Uani 1 1 d .
C4 C 0.52854(13) 0.62515(9) 0.65010(12) 0.0238(3) Uani 1 1 d .
C5 C 0.50303(14) 0.61824(9) 0.85490(13) 0.0250(3) Uani 1 1 d .
C6 C 0.68752(15) 0.69214(7) 0.78886(12) 0.0205(3) Uani 1 1 d .
C7 C 0.90591(14) 0.68908(8) 0.84885(12) 0.0210(3) Uani 1 1 d .
C8 C 0.95983(14) 0.62472(8) 0.85394(12) 0.0239(3) Uani 1 1 d .
C9 C 1.07369(14) 0.62138(9) 0.90272(13) 0.0258(3) Uani 1 1 d .
H9 H 1.1128 0.5783 0.9077 0.031 Uiso 1 1 calc R
C10 C 1.13162(14) 0.67970(9) 0.94441(13) 0.0243(3) Uani 1 1 d .
C11 C 1.25228(14) 0.67422(10) 1.00229(14) 0.0310(4) Uani 1 1 d .
H11A H 1.2970 0.7160 0.9900 0.046 Uiso 1 1 calc GR
H11B H 1.2928 0.6342 0.9762 0.046 Uiso 1 1 calc GR
H11C H 1.2454 0.6690 1.0782 0.046 Uiso 1 1 calc GR
C12 C 1.07593(14) 0.74320(8) 0.93328(12) 0.0234(3) Uani 1 1 d .
H12 H 1.1163 0.7832 0.9594 0.028 Uiso 1 1 calc R
C13 C 0.96232(13) 0.74950(8) 0.88477(12) 0.0212(3) Uani 1 1 d .
C14 C 0.90038(14) 0.81663(8) 0.86857(12) 0.0216(3) Uani 1 1 d .
C15 C 0.92382(14) 0.85896(8) 0.78379(13) 0.0240(3) Uani 1 1 d .
C16 C 1.01552(16) 0.84039(9) 0.71022(14) 0.0308(4) Uani 1 1 d .
H16A H 1.0905 0.8319 0.7517 0.046 Uiso 1 1 calc GR
H16B H 1.0244 0.8784 0.6609 0.046 Uiso 1 1 calc GR
H16C H 0.9911 0.7989 0.6704 0.046 Uiso 1 1 calc GR
C17 C 0.85810(15) 0.91878(9) 0.76552(14) 0.0287(4) Uani 1 1 d .
H17 H 0.8744 0.9480 0.7087 0.034 Uiso 1 1 calc R
C18 C 0.76948(15) 0.93693(9) 0.82780(15) 0.0307(4) Uani 1 1 d .
C19 C 0.69574(18) 1.00025(10) 0.80383(19) 0.0460(5) Uani 1 1 d .
H19A H 0.6151 0.9865 0.7811 0.069 Uiso 1 1 calc GR
H19B H 0.7278 1.0266 0.7473 0.069 Uiso 1 1 calc GR
H19C H 0.6965 1.0288 0.8675 0.069 Uiso 1 1 calc GR
C20 C 0.74956(14) 0.89490(9) 0.91266(14) 0.0285(4) Uani 1 1 d .
H20 H 0.6906 0.9074 0.9570 0.034 Uiso 1 1 calc R
C21 C 0.81348(14) 0.83499(8) 0.93465(12) 0.0240(3) Uani 1 1 d .
C22 C 0.78931(16) 0.79081(10) 1.02785(13) 0.0299(4) Uani 1 1 d .
H22A H 0.7506 0.7482 1.0024 0.045 Uiso 1 1 calc GR
H22B H 0.7383 0.8158 1.0725 0.045 Uiso 1 1 calc GR
H22C H 0.8633 0.7797 1.0692 0.045 Uiso 1 1 calc GR
C23 C 0.89373(14) 0.56441(8) 0.80613(13) 0.0263(3) Uani 1 1 d .
C24 C 0.80849(15) 0.53257(9) 0.86256(14) 0.0300(4) Uani 1 1 d .
C25 C 0.79305(17) 0.55343(10) 0.97458(15) 0.0366(4) Uani 1 1 d .
H25A H 0.8687 0.5511 1.0171 0.055 Uiso 1 1 calc GR
H25B H 0.7375 0.5222 1.0042 0.055 Uiso 1 1 calc GR
H25C H 0.7629 0.6006 0.9753 0.055 Uiso 1 1 calc GR
C26 C 0.73778(16) 0.48196(9) 0.81268(16) 0.0355(4) Uani 1 1 d .
H26 H 0.6796 0.4606 0.8503 0.043 Uiso 1 1 calc R
C27 C 0.74997(17) 0.46170(9) 0.70894(17) 0.0389(4) Uani 1 1 d .
C28 C 0.6712(2) 0.40698(11) 0.6568(2) 0.0541(6) Uani 1 1 d .
H28A H 0.5930 0.4262 0.6383 0.081 Uiso 1 1 calc GR
H28B H 0.6656 0.3684 0.7058 0.081 Uiso 1 1 calc GR
H28C H 0.7038 0.3908 0.5926 0.081 Uiso 1 1 calc GR
C29 C 0.83574(17) 0.49298(9) 0.65568(15) 0.0366(4) Uani 1 1 d .
H29 H 0.8456 0.4789 0.5854 0.044 Uiso 1 1 calc R
C30 C 0.90830(15) 0.54465(9) 0.70178(14) 0.0299(4) Uani 1 1 d .
C31 C 0.99846(17) 0.57796(10) 0.63915(15) 0.0359(4) Uani 1 1 d .
H31A H 0.9988 0.6277 0.6514 0.054 Uiso 1 1 calc GR
H31B H 0.9792 0.5687 0.5637 0.054 Uiso 1 1 calc GR
H31C H 1.0760 0.5591 0.6616 0.054 Uiso 1 1 calc GR

loop_
_atom_site_aniso_label
_atom_site_aniso_U_11
_atom_site_aniso_U_22
_atom_site_aniso_U_33
_atom_site_aniso_U_23
_atom_site_aniso_U_13
_atom_site_aniso_U_12
Cr1 0.01800(15) 0.02315(15) 0.01866(14) 0.00047(9) 0.00122(10) -0.00025(9)
O1 0.0213(7) 0.0507(8) 0.0464(8) 0.0064(6) -0.0010(6) -0.0013(5)
O2 0.0425(7) 0.0327(7) 0.0249(6) -0.0036(5) 0.0018(5) 0.0080(6)
O3 0.0437(8) 0.0314(7) 0.0320(7) 0.0081(6) 0.0014(6) -0.0018(6)
O4 0.0368(7) 0.0314(7) 0.0281(6) -0.0055(5) 0.0089(5) -0.0070(5)
O5 0.0410(7) 0.0312(7) 0.0334(7) 0.0070(6) 0.0067(6) -0.0005(6)
N1 0.0207(7) 0.0200(7) 0.0207(6) -0.0003(5) 0.0008(5) 0.0008(5)
C1 0.0265(9) 0.0298(9) 0.0243(8) 0.0027(6) 0.0031(7) -0.0013(7)
C2 0.0211(8) 0.0279(8) 0.0245(8) 0.0054(7) -0.0002(6) 0.0025(6)
C3 0.0212(8) 0.0288(9) 0.0232(8) -0.0022(7) -0.0003(6) 0.0008(6)
C4 0.0189(7) 0.0292(8) 0.0234(8) 0.0043(7) 0.0032(6) -0.0042(6)
C5 0.0221(8) 0.0293(9) 0.0239(8) -0.0034(7) 0.0027(6) 0.0003(6)
C6 0.0265(9) 0.0178(7) 0.0173(7) 0.0003(5) 0.0024(6) -0.0003(6)
C7 0.0188(8) 0.0253(8) 0.0189(7) 0.0009(6) 0.0011(6) 0.0007(6)
C8 0.0233(8) 0.0245(8) 0.0238(8) 0.0009(6) 0.0020(6) 0.0004(6)
C9 0.0236(8) 0.0261(8) 0.0277(8) 0.0022(7) 0.0024(6) 0.0057(6)
C10 0.0184(8) 0.0318(9) 0.0228(8) 0.0017(7) 0.0030(6) 0.0005(6)
C11 0.0195(8) 0.0385(10) 0.0343(9) 0.0016(8) -0.0001(7) 0.0017(7)
C12 0.0208(8) 0.0276(8) 0.0223(7) -0.0022(6) 0.0034(6) -0.0035(6)
C13 0.0209(8) 0.0235(8) 0.0197(7) -0.0004(6) 0.0051(6) -0.0011(6)
C14 0.0194(8) 0.0225(8) 0.0226(8) -0.0038(6) 0.0002(6) -0.0021(6)
C15 0.0228(8) 0.0246(8) 0.0250(8) -0.0030(6) 0.0037(6) -0.0027(6)
C16 0.0336(9) 0.0312(9) 0.0294(9) 0.0013(7) 0.0118(7) -0.0009(7)
C17 0.0307(9) 0.0257(8) 0.0299(9) 0.0049(7) 0.0041(7) -0.0013(7)
C18 0.0284(9) 0.0254(9) 0.0383(10) 0.0007(7) 0.0026(7) 0.0032(7)
C19 0.0396(11) 0.0341(10) 0.0651(14) 0.0098(10) 0.0085(10) 0.0121(9)
C20 0.0231(8) 0.0304(9) 0.0327(9) -0.0057(7) 0.0065(7) 0.0029(7)
C21 0.0223(8) 0.0272(8) 0.0226(8) -0.0023(6) 0.0031(6) -0.0012(6)
C22 0.0297(9) 0.0361(9) 0.0248(8) 0.0001(7) 0.0080(7) 0.0008(7)
C23 0.0243(8) 0.0208(8) 0.0327(9) 0.0010(7) -0.0040(7) 0.0037(6)
C24 0.0279(9) 0.0227(8) 0.0382(9) 0.0045(7) -0.0035(7) 0.0025(7)
C25 0.0371(10) 0.0351(10) 0.0375(10) 0.0069(8) 0.0028(8) -0.0054(8)
C26 0.0299(9) 0.0257(9) 0.0494(11) 0.0058(8) -0.0051(8) -0.0024(7)
C27 0.0371(10) 0.0250(9) 0.0513(12) -0.0016(8) -0.0143(9) 0.0005(8)
C28 0.0514(13) 0.0386(11) 0.0679(15) -0.0096(11) -0.0178(11) -0.0097(10)
C29 0.0398(10) 0.0302(9) 0.0374(10) -0.0076(8) -0.0091(8) 0.0062(8)
C30 0.0294(9) 0.0251(8) 0.0338(9) -0.0014(7) -0.0048(7) 0.0068(7)
C31 0.0384(10) 0.0364(10) 0.0327(9) -0.0024(8) 0.0014(8) 0.0049(8)

loop_
_atom_type_symbol
_atom_type_description
_atom_type_scat_dispersion_real
_atom_type_scat_dispersion_imag
_atom_type_scat_source
C C 0.0033 0.0016 'International Tables Vol C Tables 4.2.6.8 and 6.1.1.4'
H H 0.0000 0.0000 'International Tables Vol C Tables 4.2.6.8 and 6.1.1.4'
N N 0.0061 0.0033 'International Tables Vol C Tables 4.2.6.8 and 6.1.1.4'
O O 0.0106 0.0060 'International Tables Vol C Tables 4.2.6.8 and 6.1.1.4'
Cr Cr 0.3209 0.6236 'International Tables Vol C Tables 4.2.6.8 and 6.1.1.4'

loop_
_geom_angle_atom_site_label_1
_geom_angle_atom_site_label_2
_geom_angle_atom_site_label_3
_geom_angle
C1 Cr1 C2 90.90(7)
C1 Cr1 C3 90.45(7)
C1 Cr1 C4 89.91(7)
C1 Cr1 C5 91.26(7)
C1 Cr1 C6 178.47(7)
C2 Cr1 C3 88.61(7)
C2 Cr1 C4 176.79(7)
C2 Cr1 C5 89.14(7)
C2 Cr1 C6 89.47(6)
C3 Cr1 C6 88.08(6)
C4 Cr1 C3 94.49(7)
C4 Cr1 C6 89.80(6)
C5 Cr1 C3 177.19(7)
C5 Cr1 C4 87.74(7)
C5 Cr1 C6 90.22(6)
C6 N1 C7 170.28(15)
O1 C1 Cr1 179.26(16)
O2 C2 Cr1 179.09(15)
O3 C3 Cr1 177.35(14)
O4 C4 Cr1 176.52(14)
O5 C5 Cr1 179.09(15)
N1 C6 Cr1 178.65(14)
C8 C7 N1 118.14(14)
C8 C7 C13 123.33(15)
C13 C7 N1 118.50(13)
C7 C8 C23 118.64(14)
C9 C8 C7 117.09(15)
C9 C8 C23 124.27(14)
C8 C9 H9 119.2
C10 C9 C8 121.66(15)
C10 C9 H9 119.2
C9 C10 C11 120.73(15)
C12 C10 C9 119.03(15)
C12 C10 C11 120.24(15)
C10 C11 H11A 109.5
C10 C11 H11B 109.5
C10 C11 H11C 109.5
H11A C11 H11B 109.5
H11A C11 H11C 109.5
H11B C11 H11C 109.5
C10 C12 H12 119.2
C10 C12 C13 121.62(15)
C13 C12 H12 119.2
C7 C13 C14 119.39(13)
C12 C13 C7 117.12(14)
C12 C13 C14 123.49(14)
C15 C14 C13 119.87(14)
C15 C14 C21 120.37(15)
C21 C14 C13 119.64(14)
C14 C15 C16 121.82(15)
C17 C15 C14 118.66(15)
C17 C15 C16 119.49(15)
C15 C16 H16A 109.5
C15 C16 H16B 109.5
C15 C16 H16C 109.5
H16A C16 H16B 109.5
H16A C16 H16C 109.5
H16B C16 H16C 109.5
C15 C17 H17 119.0
C18 C17 C15 121.99(16)
C18 C17 H17 119.0
C17 C18 C19 121.21(17)
C20 C18 C17 118.24(15)
C20 C18 C19 120.55(17)
C18 C19 H19A 109.5
C18 C19 H19B 109.5
C18 C19 H19C 109.5
H19A C19 H19B 109.5
H19A C19 H19C 109.5
H19B C19 H19C 109.5
C18 C20 H20 119.1
C18 C20 C21 121.87(15)
C21 C20 H20 119.1
C14 C21 C22 120.96(15)
C20 C21 C14 118.82(15)
C20 C21 C22 120.22(15)
C21 C22 H22A 109.5
C21 C22 H22B 109.5
C21 C22 H22C 109.5
H22A C22 H22B 109.5
H22A C22 H22C 109.5
H22B C22 H22C 109.5
C24 C23 C8 119.24(15)
C30 C23 C8 119.88(15)
C30 C23 C24 120.54(16)
C23 C24 C25 120.65(15)
C26 C24 C23 118.87(17)
C26 C24 C25 120.48(17)
C24 C25 H25A 109.5
C24 C25 H25B 109.5
C24 C25 H25C 109.5
H25A C25 H25B 109.5
H25A C25 H25C 109.5
H25B C25 H25C 109.5
C24 C26 H26 119.1
C24 C26 C27 121.73(18)
C27 C26 H26 119.1
C26 C27 C28 120.4(2)
C29 C27 C26 118.32(17)
C29 C27 C28 121.3(2)
C27 C28 H28A 109.5
C27 C28 H28B 109.5
C27 C28 H28C 109.5
H28A C28 H28B 109.5
H28A C28 H28C 109.5
H28B C28 H28C 109.5
C27 C29 H29 118.9
C27 C29 C30 122.24(18)
C30 C29 H29 118.9
C23 C30 C31 121.80(16)
C29 C30 C23 118.30(17)
C29 C30 C31 119.90(17)
C30 C31 H31A 109.5
C30 C31 H31B 109.5
C30 C31 H31C 109.5
H31A C31 H31B 109.5
H31A C31 H31C 109.5
H31B C31 H31C 109.5

loop_
_geom_bond_atom_site_label_1
_geom_bond_atom_site_label_2
_geom_bond_distance
Cr1 C1 1.8845(18)
Cr1 C2 1.8978(17)
Cr1 C3 1.9167(17)
Cr1 C4 1.9124(17)
Cr1 C5 1.9064(17)
Cr1 C6 1.9759(17)
O1 C1 1.151(2)
O2 C2 1.144(2)
O3 C3 1.137(2)
O4 C4 1.143(2)
O5 C5 1.144(2)
N1 C6 1.160(2)
N1 C7 1.399(2)
C7 C8 1.395(2)
C7 C13 1.398(2)
C8 C9 1.394(2)
C8 C23 1.495(2)
C9 H9 0.9500
C9 C10 1.394(2)
C10 C11 1.510(2)
C10 C12 1.391(2)
C11 H11A 0.9800
C11 H11B 0.9800
C11 H11C 0.9800
C12 H12 0.9500
C12 C13 1.394(2)
C13 C14 1.491(2)
C14 C15 1.401(2)
C14 C21 1.406(2)
C15 C16 1.513(2)
C15 C17 1.394(2)
C16 H16A 0.9800
C16 H16B 0.9800
C16 H16C 0.9800
C17 H17 0.9500
C17 C18 1.389(2)
C18 C19 1.509(2)
C18 C20 1.388(3)
C19 H19A 0.9800
C19 H19B 0.9800
C19 H19C 0.9800
C20 H20 0.9500
C20 C21 1.391(2)
C21 C22 1.508(2)
C22 H22A 0.9800
C22 H22B 0.9800
C22 H22C 0.9800
C23 C24 1.407(2)
C23 C30 1.404(2)
C24 C25 1.505(3)
C24 C26 1.390(2)
C25 H25A 0.9800
C25 H25B 0.9800
C25 H25C 0.9800
C26 H26 0.9500
C26 C27 1.394(3)
C27 C28 1.509(3)
C27 C29 1.384(3)
C28 H28A 0.9800
C28 H28B 0.9800
C28 H28C 0.9800
C29 H29 0.9500
C29 C30 1.398(3)
C30 C31 1.507(3)
C31 H31A 0.9800
C31 H31B 0.9800
C31 H31C 0.9800

loop_
_geom_torsion_atom_site_label_1
_geom_torsion_atom_site_label_2
_geom_torsion_atom_site_label_3
_geom_torsion_atom_site_label_4
_geom_torsion
N1 C7 C8 C9 -174.61(14)
N1 C7 C8 C23 6.2(2)
N1 C7 C13 C12 174.30(13)
N1 C7 C13 C14 -6.5(2)
C7 C8 C9 C10 -0.2(2)
C7 C8 C23 C24 -79.4(2)
C7 C8 C23 C30 94.04(19)
C7 C13 C14 C15 -98.73(18)
C7 C13 C14 C21 77.31(19)
C8 C7 C13 C12 -3.8(2)
C8 C7 C13 C14 175.41(15)
C8 C9 C10 C11 176.54(15)
C8 C9 C10 C12 -2.6(2)
C8 C23 C24 C25 -6.9(2)
C8 C23 C24 C26 172.41(15)
C8 C23 C30 C29 -173.03(15)
C8 C23 C30 C31 6.4(2)
C9 C8 C23 C24 101.52(19)
C9 C8 C23 C30 -85.1(2)
C9 C10 C12 C13 2.2(2)
C10 C12 C13 C7 0.8(2)
C10 C12 C13 C14 -178.33(15)
C11 C10 C12 C13 -176.86(15)
C12 C13 C14 C15 80.4(2)
C12 C13 C14 C21 -103.58(18)
C13 C7 C8 C9 3.5(2)
C13 C7 C8 C23 -175.72(14)
C13 C14 C15 C16 -3.2(2)
C13 C14 C15 C17 174.98(15)
C13 C14 C21 C20 -174.45(14)
C13 C14 C21 C22 5.5(2)
C14 C15 C17 C18 -0.9(2)
C15 C14 C21 C20 1.6(2)
C15 C14 C21 C22 -178.49(15)
C15 C17 C18 C19 -177.26(17)
C15 C17 C18 C20 2.2(3)
C16 C15 C17 C18 177.30(16)
C17 C18 C20 C21 -1.7(3)
C18 C20 C21 C14 -0.2(2)
C18 C20 C21 C22 179.85(16)
C19 C18 C20 C21 177.83(17)
C21 C14 C15 C16 -179.19(15)
C21 C14 C15 C17 -1.0(2)
C23 C8 C9 C10 178.93(15)
C23 C24 C26 C27 0.6(3)
C24 C23 C30 C29 0.3(2)
C24 C23 C30 C31 179.75(15)
C24 C26 C27 C28 -179.53(17)
C24 C26 C27 C29 0.5(3)
C25 C24 C26 C27 179.89(17)
C26 C27 C29 C30 -1.2(3)
C27 C29 C30 C23 0.8(3)
C27 C29 C30 C31 -178.67(17)
C28 C27 C29 C30 178.83(18)
C30 C23 C24 C25 179.73(15)
C30 C23 C24 C26 -1.0(2)
